data_8105193
loop_
_publ_author_name
'Wang, Yong'
'Wu, Bingheng'
'Yuan, Jun'
'Cao, Duanlin'
'Wang, Jianlong'
'Chen, Lizhen'

_publ_section_title
;
 The crystal structure of 1,2-bis(2,4-dinitro-1H-imidazol-1-yl)ethane
 &#x2500; acetone (1/1), C11H12N8O9
;
_journal_issue 2
_journal_name_full 'Zeitschrift f\"ur Kristallographie - New Crystal Structures'
_journal_page_first 247
_journal_page_last 248
_journal_paper_doi 10.1515/ncrs-2021-0476
_journal_volume 237
_journal_year 2022
_chemical_formula_moiety 'C8 H6 N8 O8, C3 H6 O'
_chemical_formula_sum 'C11 H12 N8 O9'
_chemical_formula_weight 400.29
_space_group_crystal_system monoclinic
_space_group_IT_number 14
_space_group_name_Hall '-P 2ybc'
_space_group_name_H-M_alt 'P 1 21/c 1'
_atom_sites_solution_hydrogens geom
_atom_sites_solution_primary dual
_cell_angle_alpha 90
_cell_angle_beta 108.945(4)
_cell_angle_gamma 90
_cell_formula_units_Z 4
_cell_length_a 9.2565(11)
_cell_length_b 16.629(2)
_cell_length_c 11.2944(13)
_cell_measurement_reflns_used 2651
_cell_measurement_temperature 170
_cell_measurement_theta_max 25.138
_cell_measurement_theta_min 2.450
_cell_volume 1644.3(3)
_computing_cell_refinement 'SAINT V8.40A (?, 2016)'
_computing_data_reduction 'SAINT V8.40A (?, 2016)'
_computing_molecular_graphics 'Olex2 (Dolomanov et al., 2009)'
_computing_publication_material 'Olex2 (Dolomanov et al., 2009)'
_computing_structure_refinement 'ShelXL (Sheldrick, 2015)'
_computing_structure_solution 'ShelXT (Sheldrick, 2015)'
_exptl_absorpt_coefficient_mu 0.142
_exptl_absorpt_correction_T_max 0.9705
_exptl_absorpt_correction_T_min 0.8539
_exptl_absorpt_correction_type multi-scan
_exptl_absorpt_process_details
;
 SADABS-2016/2 (Bruker,2016/2) was used for absorption correction.
 wR2(int) was 0.0877 before and 0.0563 after correction. 
The Ratio of minimum to maximum transmission is 0.8799.
 The \l/2 correction factor is Not present.
_exptl_absorpt_special_details     ?
_exptl_crystal_colour              colourless
_exptl_crystal_colour_primary      colourless
_exptl_crystal_density_diffrn      1.617
_exptl_crystal_density_meas        ?
_exptl_crystal_density_method      ?
_exptl_crystal_description         block
_exptl_crystal_F_000               824
_exptl_crystal_size_max            0.11
_exptl_crystal_size_mid            0.04
_exptl_crystal_size_min            0.03
_exptl_transmission_factor_max     ?
_exptl_transmission_factor_min     ?
_diffrn_reflns_av_R_equivalents    0.0659
_diffrn_reflns_av_unetI/netI       0.0657
_diffrn_reflns_Laue_measured_fraction_full  0.993
_diffrn_reflns_Laue_measured_fraction_max  0.985
_diffrn_reflns_limit_h_max         11
_diffrn_reflns_limit_h_min         -11
_diffrn_reflns_limit_k_max         20
_diffrn_reflns_limit_k_min         -20
_diffrn_reflns_limit_l_max         14
_diffrn_reflns_limit_l_min         -14
_diffrn_reflns_number              12479
_diffrn_reflns_point_group_measured_fraction_full  0.993
_diffrn_reflns_point_group_measured_fraction_max  0.985
_diffrn_reflns_theta_full          25.242
_diffrn_reflns_theta_max           26.413
_diffrn_reflns_theta_min           2.266
_diffrn_ambient_temperature        170.0
_diffrn_detector_area_resol_mean   ?
_diffrn_measured_fraction_theta_full  0.993
_diffrn_measured_fraction_theta_max  0.985
_diffrn_measurement_device_type    'Bruker D8 VENTURE'
_diffrn_measurement_method         '\f and \w scans'
_diffrn_radiation_type             MoK\a
_diffrn_radiation_wavelength       0.71073
_diffrn_source                     ?
_diffrn_standards_number           0
_reflns_Friedel_coverage           0.000
_reflns_Friedel_fraction_full      .
_reflns_Friedel_fraction_max       .
_reflns_number_gt                  2134
_reflns_number_total               3330
_reflns_special_details

 Reflections were merged by SHELXL according to the crystal
 class for the calculation of statistics and refinement.
 
 _reflns_Friedel_fraction is defined as the number of unique
 Friedel pairs measured divided by the number that would be
 possible theoretically, ignoring centric projections and
 systematic absences.
;
_refine_diff_density_max 0.232
_refine_diff_density_min -0.279
_refine_diff_density_rms 0.059
_refine_ls_extinction_coef .
_refine_ls_extinction_method none
_refine_ls_goodness_of_fit_ref 1.032
_refine_ls_hydrogen_treatment constr
_refine_ls_matrix_type full
_refine_ls_number_parameters 255
_refine_ls_number_reflns 3330
_refine_ls_number_restraints 0
_refine_ls_restrained_S_all 1.032
_refine_ls_R_factor_all 0.1000
_refine_ls_R_factor_gt 0.0528
_refine_ls_shift/su_max 0.000
_refine_ls_shift/su_mean 0.000
_refine_ls_structure_factor_coef Fsqd
_refine_ls_weighting_details 'w=1/[\s^2^(Fo^2^)+(0.0558P)^2^+0.7625P] where P=(Fo^2^+2Fc^2^)/3'
_refine_ls_weighting_scheme calc
_refine_ls_wR_factor_gt 0.1121
_refine_ls_wR_factor_ref 0.1427
_reflns_threshold_expression 'I > 2\s(I)'
_cod_data_source_file suppl_j_ncrs-2021-0476_suppl.cif
_cod_data_source_block y_0m
_cod_original_cell_volume 1644.3(4)
_cod_database_code 8105193
_shelx_space_group_comment
;
The symmetry employed for this shelxl refinement is uniquely defined
by the following loop, which should always be used as a source of
symmetry information in preference to the above space-group names.
They are only intended as comments.
;
_shelx_estimated_absorpt_t_max 0.996
_shelx_estimated_absorpt_t_min 0.985
_olex2_refinement_description
;
1. Fixed Uiso
 At 1.2 times of:
  All C(H) groups, All C(H,H) groups
 At 1.5 times of:
  All C(H,H,H) groups
2.a Secondary CH2 refined with riding coordinates:
 C4(H4A,H4B), C5(H5A,H5B)
2.b Aromatic/amide H refined with riding coordinates:
 C6(H6), C3(H3)
2.c Idealised Me refined as rotating group:
 C11(H11A,H11B,H11C), C10(H10A,H10B,H10C)
;

loop_
_space_group_symop_operation_xyz
'x, y, z'
'-x, y+1/2, -z+1/2'
'-x, -y, -z'
'x, -y-1/2, z-1/2'

loop_
_atom_site_label
_atom_site_type_symbol
_atom_site_fract_x
_atom_site_fract_y
_atom_site_fract_z
_atom_site_U_iso_or_equiv
_atom_site_adp_type
_atom_site_occupancy
_atom_site_site_symmetry_order
_atom_site_calc_flag
_atom_site_refinement_flags_posn
_atom_site_refinement_flags_adp
_atom_site_refinement_flags_occupancy
_atom_site_disorder_assembly
_atom_site_disorder_group
C1 C 0.6983(3) 0.51372(15) 0.1016(2) 0.0268(6) Uani 1 1 d . . . . .
C2 C 0.6512(3) 0.39977(15) 0.1544(3) 0.0314(6) Uani 1 1 d . . . . .
C3 C 0.6840(3) 0.44500(15) 0.2605(3) 0.0308(6) Uani 1 1 d . . . . .
H3 H 0.685495 0.428009 0.341154 0.037 Uiso 1 1 calc R . . . .
C4 C 0.7554(3) 0.58932(15) 0.3110(2) 0.0296(6) Uani 1 1 d . . . . .
H4A H 0.842547 0.618021 0.297623 0.036 Uiso 1 1 calc R . . . .
H4B H 0.788247 0.570005 0.398605 0.036 Uiso 1 1 calc R . . . .
C5 C 0.6225(3) 0.64739(15) 0.2904(3) 0.0301(6) Uani 1 1 d . . . . .
H5A H 0.660298 0.697807 0.336694 0.036 Uiso 1 1 calc R . . . .
H5B H 0.580586 0.660766 0.200238 0.036 Uiso 1 1 calc R . . . .
C6 C 0.3621(3) 0.58913(15) 0.2531(2) 0.0297(6) Uani 1 1 d . . . . .
H6 H 0.328995 0.587998 0.164169 0.036 Uiso 1 1 calc R . . . .
C7 C 0.2819(3) 0.56608(15) 0.3291(2) 0.0299(6) Uani 1 1 d . . . . .
C8 C 0.4914(3) 0.60475(15) 0.4487(2) 0.0271(6) Uani 1 1 d . . . . .
C9 C 0.0429(3) 0.75246(18) 0.3969(3) 0.0373(7) Uani 1 1 d . . . . .
C10 C 0.0600(4) 0.7258(2) 0.5256(3) 0.0636(10) Uani 1 1 d . . . . .
H10A H 0.069499 0.667106 0.530546 0.095 Uiso 1 1 calc GR . . . .
H10B H -0.029871 0.742354 0.547345 0.095 Uiso 1 1 calc GR . . . .
H10C H 0.151706 0.750290 0.584312 0.095 Uiso 1 1 calc GR . . . .
C11 C -0.0051(4) 0.83722(18) 0.3633(3) 0.0497(8) Uani 1 1 d . . . . .
H11A H 0.012380 0.851308 0.284810 0.074 Uiso 1 1 calc GR . . . .
H11B H 0.054610 0.873112 0.430117 0.074 Uiso 1 1 calc GR . . . .
H11C H -0.113905 0.842997 0.352914 0.074 Uiso 1 1 calc GR . . . .
N1 N 0.6090(3) 0.31669(14) 0.1414(3) 0.0405(6) Uani 1 1 d . . . . .
N2 N 0.7204(3) 0.57971(14) 0.0268(2) 0.0337(5) Uani 1 1 d . . . . .
N3 N 0.6591(2) 0.44216(13) 0.0546(2) 0.0305(5) Uani 1 1 d . . . . .
N4 N 0.7142(2) 0.51976(12) 0.22563(19) 0.0258(5) Uani 1 1 d . . . . .
N5 N 0.5000(2) 0.61423(12) 0.33179(19) 0.0270(5) Uani 1 1 d . . . . .
N6 N 0.6114(3) 0.62834(14) 0.5612(2) 0.0340(5) Uani 1 1 d . . . . .
N7 N 0.3620(2) 0.57491(12) 0.4522(2) 0.0304(5) Uani 1 1 d . . . . .
N8 N 0.1288(3) 0.53470(13) 0.2905(2) 0.0375(6) Uani 1 1 d . . . . .
O1 O 0.5749(3) 0.28543(12) 0.0376(2) 0.0582(7) Uani 1 1 d . . . . .
O2 O 0.6091(3) 0.28152(12) 0.2373(2) 0.0530(6) Uani 1 1 d . . . . .
O3 O 0.7026(3) 0.56552(13) -0.08231(18) 0.0535(6) Uani 1 1 d . . . . .
O4 O 0.7541(2) 0.64538(12) 0.07616(19) 0.0455(5) Uani 1 1 d . . . . .
O5 O 0.7266(2) 0.65834(13) 0.55052(19) 0.0477(6) Uani 1 1 d . . . . .
O6 O 0.5908(3) 0.61556(16) 0.65989(19) 0.0592(7) Uani 1 1 d . . . . .
O7 O 0.0634(3) 0.70678(14) 0.3203(2) 0.0568(6) Uani 1 1 d . . . . .
O8 O 0.0801(2) 0.50680(12) 0.3710(2) 0.0497(6) Uani 1 1 d . . . . .
O9 O 0.0565(2) 0.53832(12) 0.1785(2) 0.0467(6) Uani 1 1 d . . . . .

loop_
_atom_site_aniso_label
_atom_site_aniso_U_11
_atom_site_aniso_U_22
_atom_site_aniso_U_33
_atom_site_aniso_U_23
_atom_site_aniso_U_13
_atom_site_aniso_U_12
O5 0.0365(12) 0.0632(14) 0.0430(13) -0.0099(10) 0.0123(10) -0.0153(10)
N5 0.0267(11) 0.0257(11) 0.0300(12) 0.0001(9) 0.0112(9) 0.0024(9)
O4 0.0574(13) 0.0331(11) 0.0536(13) 0.0019(10) 0.0285(11) -0.0049(10)
O9 0.0326(11) 0.0504(13) 0.0489(14) -0.0093(10) 0.0021(10) -0.0018(9)
N4 0.0244(11) 0.0259(12) 0.0280(11) 0.0002(9) 0.0097(9) 0.0001(9)
O3 0.0661(15) 0.0668(15) 0.0301(12) 0.0015(10) 0.0191(11) -0.0155(12)
O2 0.0557(14) 0.0329(12) 0.0685(16) 0.0099(11) 0.0175(12) -0.0086(10)
N7 0.0286(12) 0.0293(12) 0.0362(13) 0.0019(9) 0.0147(10) 0.0027(10)
O8 0.0368(12) 0.0477(13) 0.0705(16) 0.0102(11) 0.0253(11) -0.0042(10)
N2 0.0314(12) 0.0378(14) 0.0325(13) 0.0035(10) 0.0109(10) -0.0019(10)
O1 0.0637(15) 0.0376(12) 0.0620(16) -0.0159(11) 0.0049(12) -0.0068(11)
N8 0.0298(13) 0.0303(13) 0.0522(17) -0.0042(11) 0.0128(12) 0.0036(10)
N3 0.0242(11) 0.0340(13) 0.0319(12) -0.0029(10) 0.0069(10) 0.0014(9)
N6 0.0331(13) 0.0361(13) 0.0323(13) 0.0002(10) 0.0100(11) 0.0028(10)
O6 0.0529(14) 0.0966(19) 0.0280(12) 0.0038(11) 0.0131(11) -0.0127(13)
O7 0.0706(16) 0.0507(14) 0.0535(14) -0.0063(11) 0.0264(12) 0.0083(12)
N1 0.0326(13) 0.0284(13) 0.0548(17) -0.0025(12) 0.0063(12) -0.0028(10)
C1 0.0227(13) 0.0315(14) 0.0275(14) 0.0031(11) 0.0098(11) 0.0008(11)
C4 0.0292(14) 0.0301(14) 0.0286(14) -0.0046(11) 0.0081(12) -0.0014(11)
C8 0.0277(14) 0.0264(14) 0.0267(14) -0.0013(10) 0.0083(11) 0.0030(11)
C7 0.0235(13) 0.0289(14) 0.0369(15) -0.0008(11) 0.0091(12) 0.0027(11)
C6 0.0317(14) 0.0291(14) 0.0267(13) -0.0027(11) 0.0070(12) 0.0031(11)
C2 0.0266(13) 0.0271(14) 0.0401(16) -0.0008(12) 0.0103(12) -0.0015(11)
C5 0.0294(14) 0.0287(14) 0.0355(15) 0.0004(11) 0.0151(12) 0.0004(11)
C3 0.0292(14) 0.0304(14) 0.0356(15) 0.0042(11) 0.0143(12) -0.0003(11)
C9 0.0281(15) 0.0396(17) 0.0440(18) -0.0043(14) 0.0114(13) -0.0020(12)
C11 0.0434(18) 0.0451(19) 0.063(2) -0.0007(15) 0.0212(16) 0.0023(15)
C10 0.070(3) 0.077(3) 0.044(2) 0.0068(17) 0.0199(19) 0.000(2)

loop_
_atom_type_symbol
_atom_type_description
_atom_type_scat_dispersion_real
_atom_type_scat_dispersion_imag
_atom_type_scat_source
C C 0.0033 0.0016 'International Tables Vol C Tables 4.2.6.8 and 6.1.1.4'
H H 0.0000 0.0000 'International Tables Vol C Tables 4.2.6.8 and 6.1.1.4'
N N 0.0061 0.0033 'International Tables Vol C Tables 4.2.6.8 and 6.1.1.4'
O O 0.0106 0.0060 'International Tables Vol C Tables 4.2.6.8 and 6.1.1.4'
